data_7237396
loop_
_publ_author_name
'Fan, Guang-Meng'
'Shi, Chao'
'Qiao, Liang'
'Li, Hao-Jie'
'Ye, Heng-Yun'

_publ_section_title
;
 Photoluminescence of Sn2+--I&#x2212;-mixed molecular perovskites
;
_journal_issue 31
_journal_name_full 'Journal of Materials Chemistry C'
_journal_page_first 8349
_journal_paper_doi 10.1039/C8TC02587H
_journal_volume 6
_journal_year 2018
_chemical_formula_sum 'C7 N O12 Re3'
_chemical_formula_weight 848.71
_space_group_crystal_system cubic
_space_group_IT_number 221
_space_group_name_Hall '-P 4 2 3'
_space_group_name_H-M_alt 'P m -3 m'
_audit_creation_method SHELXL-2014/7
_audit_update_record
;
2018-04-08 deposited with the CCDC.
2018-07-20 downloaded from the CCDC.
;
_cell_angle_alpha 90
_cell_angle_beta 90
_cell_angle_gamma 90
_cell_formula_units_Z 1
_cell_length_a 7.699(4)
_cell_length_b 7.699(4)
_cell_length_c 7.699(4)
_cell_measurement_reflns_used 1677
_cell_measurement_temperature 403(2)
_cell_measurement_theta_max 27.341
_cell_measurement_theta_min 3.743
_cell_volume 456.4(4)
_computing_structure_refinement 'SHELXL-2014/7 (Sheldrick, 2014)'
_diffrn_ambient_temperature 403(2)
_diffrn_measured_fraction_theta_full 0.991
_diffrn_measured_fraction_theta_max 0.993
_diffrn_measurement_device_type 'Rigaku Mercury CCD'
_diffrn_radiation_type MoK\a
_diffrn_radiation_wavelength 0.71073
_diffrn_reflns_av_R_equivalents 0.0500
_diffrn_reflns_av_unetI/netI 0.0216
_diffrn_reflns_Laue_measured_fraction_full 0.991
_diffrn_reflns_Laue_measured_fraction_max 0.993
_diffrn_reflns_limit_h_max 8
_diffrn_reflns_limit_h_min -9
_diffrn_reflns_limit_k_max 9
_diffrn_reflns_limit_k_min -4
_diffrn_reflns_limit_l_max 9
_diffrn_reflns_limit_l_min -9
_diffrn_reflns_number 1677
_diffrn_reflns_point_group_measured_fraction_full 0.991
_diffrn_reflns_point_group_measured_fraction_max 0.993
_diffrn_reflns_theta_full 25.242
_diffrn_reflns_theta_max 27.341
_diffrn_reflns_theta_min 3.743
_exptl_absorpt_coefficient_mu 19.893
_exptl_absorpt_correction_T_max 1.0000
_exptl_absorpt_correction_T_min 0.6650
_exptl_absorpt_correction_type multi-scan
_exptl_crystal_colour colorless
_exptl_crystal_density_diffrn 3.088
_exptl_crystal_description block
_exptl_crystal_F_000 370.0
_exptl_crystal_size_max 0.32
_exptl_crystal_size_mid 0.30
_exptl_crystal_size_min 0.28
_refine_diff_density_max 0.987
_refine_diff_density_min -0.800
_refine_diff_density_rms 0.166
_refine_ls_extinction_coef 0.041(10)
_refine_ls_extinction_expression Fc^*^=kFc[1+0.001xFc^2^\l^3^/sin(2\q)]^-1/4^
_refine_ls_extinction_method 'SHELXL-2014/7 (Sheldrick 2014'
_refine_ls_goodness_of_fit_ref 1.352
_refine_ls_hydrogen_treatment undef
_refine_ls_matrix_type full
_refine_ls_number_parameters 16
_refine_ls_number_reflns 139
_refine_ls_number_restraints 2
_refine_ls_restrained_S_all 1.342
_refine_ls_R_factor_all 0.0531
_refine_ls_R_factor_gt 0.0512
_refine_ls_shift/su_max 0.000
_refine_ls_shift/su_mean 0.000
_refine_ls_structure_factor_coef Fsqd
_refine_ls_weighting_details 'w=1/[\s^2^(Fo^2^)+(0.0645P)^2^+1.0323P] where P=(Fo^2^+2Fc^2^)/3'
_refine_ls_weighting_scheme calc
_refine_ls_wR_factor_gt 0.1350
_refine_ls_wR_factor_ref 0.1362
_reflns_Friedel_coverage 0.000
_reflns_number_gt 137
_reflns_number_total 139
_reflns_threshold_expression 'I > 2\s(I)'
_cod_data_source_file c8tc02587h2.cif
_cod_data_source_block HT
_cod_depositor_comments
;
The following automatic conversions were performed:

data item '_exptl_absorpt_correction_type' value 'Multi-scan' was
changed to 'multi-scan' in accordance with the
/home/saulius/struct/COD-crude-data/automatic-downloads/DataCite-retrospective/RSC/depositions/lib/dictionaries/cif_core.dic
dictionary named 'cif_core.dic' version 2.4.2 last updated on
2011-04-26.

Automatic conversion script
Id: cif_fix_values 6909 2019-04-08 15:41:33Z antanas 
;
_cod_original_cell_volume 456.4(7)
_cod_database_code 7237396
_shelx_shelxl_version_number 2014/7
_shelx_space_group_comment
;
The symmetry employed for this shelxl refinement is uniquely defined
by the following loop, which should always be used as a source of
symmetry information in preference to the above space-group names.
They are only intended as comments.
;

loop_
_space_group_symop_operation_xyz
'x, y, z'
'-x, -y, z'
'-x, y, -z'
'x, -y, -z'
'z, x, y'
'z, -x, -y'
'-z, -x, y'
'-z, x, -y'
'y, z, x'
'-y, z, -x'
'y, -z, -x'
'-y, -z, x'
'y, x, -z'
'-y, -x, -z'
'y, -x, z'
'-y, x, z'
'x, z, -y'
'-x, z, y'
'-x, -z, -y'
'x, -z, y'
'z, y, -x'
'z, -y, x'
'-z, y, x'
'-z, -y, -x'
'-x, -y, -z'
'x, y, -z'
'x, -y, z'
'-x, y, z'
'-z, -x, -y'
'-z, x, y'
'z, x, -y'
'z, -x, y'
'-y, -z, -x'
'y, -z, x'
'-y, z, x'
'y, z, -x'
'-y, -x, z'
'y, x, z'
'-y, x, -z'
'y, -x, -z'
'-x, -z, y'
'x, -z, -y'
'x, z, y'
'-x, z, -y'
'-z, -y, x'
'-z, y, -x'
'z, -y, -x'
'z, y, x'

loop_
_atom_site_label
_atom_site_type_symbol
_atom_site_fract_x
_atom_site_fract_y
_atom_site_fract_z
_atom_site_U_iso_or_equiv
_atom_site_adp_type
_atom_site_occupancy
_atom_site_site_symmetry_order
_atom_site_calc_flag
_atom_site_refinement_flags_posn
_atom_site_refinement_flags_adp
_atom_site_refinement_flags_occupancy
Re1 Re 0.5000 0.5000 0.0000 0.0898(15) Uani 1 16 d S T P
N1 N 0.5000 0.5000 0.5000 0.088(15) Uani 1 48 d S T P
O1 O 0.322(4) 0.5000 0.132(4) 0.122(8) Uani 0.5 2 d S T P
C1 C 0.0000 0.11789(6) 0.0000 0.68(18) Uani 1 8 d DS T P
C2 C 0.0000 0.0000 0.0000 0.20(11) Uani 1 48 d DS T P

loop_
_atom_site_aniso_label
_atom_site_aniso_U_11
_atom_site_aniso_U_22
_atom_site_aniso_U_33
_atom_site_aniso_U_23
_atom_site_aniso_U_13
_atom_site_aniso_U_12
Re1 0.0990(16) 0.0990(16) 0.0716(16) 0.000 0.000 0.000
N1 0.088(15) 0.088(15) 0.088(15) 0.000 0.000 0.000
O1 0.14(2) 0.110(18) 0.110(17) 0.000 0.009(17) 0.000
C1 0.9(3) 0.3(2) 0.9(3) 0.000 0.000 0.000
C2 0.20(11) 0.20(11) 0.20(11) 0.000 0.000 0.000

loop_
_atom_type_symbol
_atom_type_description
_atom_type_scat_dispersion_real
_atom_type_scat_dispersion_imag
_atom_type_scat_source
C C 0.0033 0.0016 'International Tables Vol C Tables 4.2.6.8 and 6.1.1.4'
H H 0.0000 0.0000 'International Tables Vol C Tables 4.2.6.8 and 6.1.1.4'
N N 0.0061 0.0033 'International Tables Vol C Tables 4.2.6.8 and 6.1.1.4'
O O 0.0106 0.0060 'International Tables Vol C Tables 4.2.6.8 and 6.1.1.4'
Re Re -1.0185 7.2310 'International Tables Vol C Tables 4.2.6.8 and 6.1.1.4'

loop_
_geom_angle_atom_site_label_1
_geom_angle_atom_site_label_2
_geom_angle_atom_site_label_3
_geom_angle
_geom_angle_site_symmetry_1
_geom_angle_site_symmetry_3
O1 Re1 O1 180(2) 37_665 13
O1 Re1 O1 110.8(10) 37_665 26
O1 Re1 O1 69.2(10) 13 26
O1 Re1 O1 69.2(10) 37_665 2_665
O1 Re1 O1 110.8(10) 13 2_665
O1 Re1 O1 180.0 26 2_665
O1 Re1 O1 106.8(19) 37_665 38
O1 Re1 O1 73.2(19) 13 38
O1 Re1 O1 110.8(10) 26 38
O1 Re1 O1 69.2(10) 2_665 38
O1 Re1 O1 110.8(10) 37_665 25_665
O1 Re1 O1 69.2(10) 13 25_665
O1 Re1 O1 106.8(19) 26 25_665
O1 Re1 O1 73.2(19) 2_665 25_665
O1 Re1 O1 110.8(10) 38 25_665
O1 Re1 O1 73.2(19) 37_665 14_665
O1 Re1 O1 106.8(19) 13 14_665
O1 Re1 O1 69.2(10) 26 14_665
O1 Re1 O1 110.8(10) 2_665 14_665
O1 Re1 O1 180(2) 38 14_665
O1 Re1 O1 69.2(10) 25_665 14_665
O1 Re1 O1 69.2(10) 37_665 .
O1 Re1 O1 110.8(10) 13 .
O1 Re1 O1 73.2(19) 26 .
O1 Re1 O1 106.8(19) 2_665 .
O1 Re1 O1 69.2(10) 38 .
O1 Re1 O1 180.0 25_665 .
O1 Re1 O1 110.8(10) 14_665 .
C2 C1 C1 45.0 . 33
C2 C1 C1 45.0 . 29
C1 C1 C1 60.0 33 29
C2 C1 C1 45.0 . 9
C1 C1 C1 90.0 33 9
C1 C1 C1 60.0 29 9
C2 C1 C1 45.0 . 5
C1 C1 C1 60.0 33 5
C1 C1 C1 90.0 29 5
C1 C1 C1 60.0 9 5
C2 C1 C1 0.0 . 25
C1 C1 C1 45.0 33 25
C1 C1 C1 45.0 29 25
C1 C1 C1 45.0 9 25
C1 C1 C1 45.0 5 25
C1 C2 C1 180.0 33 9
C1 C2 C1 90.0 33 29
C1 C2 C1 90.0 9 29
C1 C2 C1 90.0 33 5
C1 C2 C1 90.0 9 5
C1 C2 C1 180.0 29 5
C1 C2 C1 90.0 33 .
C1 C2 C1 90.0 9 .
C1 C2 C1 90.0 29 .
C1 C2 C1 90.0 5 .
C1 C2 C1 90.0 33 25
C1 C2 C1 90.0 9 25
C1 C2 C1 90.0 29 25
C1 C2 C1 90.0 5 25
C1 C2 C1 180.0 . 25

loop_
_geom_bond_atom_site_label_1
_geom_bond_atom_site_label_2
_geom_bond_distance
_geom_bond_site_symmetry_2
Re1 O1 1.70(3) 37_665
Re1 O1 1.70(3) 13
Re1 O1 1.70(3) 26
Re1 O1 1.70(3) 2_665
Re1 O1 1.70(3) 38
Re1 O1 1.70(3) 25_665
Re1 O1 1.70(3) 14_665
Re1 O1 1.70(3) .
C1 C2 0.9076(6) .
C1 C1 1.2835(9) 33
C1 C1 1.2835(9) 29
C1 C1 1.2835(9) 9
C1 C1 1.2835(9) 5
C1 C1 1.8152(13) 25
C2 C1 0.9076(6) 33
C2 C1 0.9076(6) 9
C2 C1 0.9076(6) 29
C2 C1 0.9076(6) 5
C2 C1 0.9076(6) 25
